data_4034173
loop_
_publ_author_name
'Mandal, Debdeep'
'Dolai, Ramapada'
'Kumar, Ravi'
'Suhr, Simon'
'Chrysochos, Nicolas'
'Kalita, Pankaj'
'Narayanan, Ramakirushnan Suriya'
'Rajaraman, Gopalan'
'Schulzke, Carola'
'Sarkar, Biprajit'
'Chandrasekhar, Vadapalli'
'Jana, Anukul'

_publ_section_title
;
 Influence of <i>N</i>-Substitution on the Formation and Oxidation of
 NHC-CAAC-Derived Triazaalkenes.
;
_journal_issue 14
_journal_name_full 'The Journal of organic chemistry'
_journal_page_first 8899
_journal_page_last 8909
_journal_paper_doi 10.1021/acs.joc.9b00774
_journal_volume 84
_journal_year 2019
_chemical_formula_moiety 'C F3 O3 S, C21 H40 N3'
_chemical_formula_sum 'C22 H40 F3 N3 O3 S'
_chemical_formula_weight 483.63
_space_group_crystal_system triclinic
_space_group_IT_number 2
_space_group_name_Hall '-P 1'
_space_group_name_H-M_alt 'P -1'
_atom_sites_solution_hydrogens mixed
_atom_sites_solution_primary direct
_audit_creation_date 2017-07-10
_audit_creation_method
;
Olex2 1.2-alpha
(compiled 2017.03.28 svn.r3405 for OlexSys, GUI svn.r5335)
;
_cell_angle_alpha 112.115(2)
_cell_angle_beta 102.089(2)
_cell_angle_gamma 101.858(2)
_cell_formula_units_Z 4
_cell_length_a 13.3215(17)
_cell_length_b 14.6644(9)
_cell_length_c 14.9986(9)
_cell_measurement_reflns_used 6975
_cell_measurement_temperature 100(2)
_cell_measurement_theta_max 25.81
_cell_measurement_theta_min 2.33
_cell_volume 2520.1(4)
_computing_molecular_graphics 'Olex2 (Dolomanov et al., 2009)'
_computing_publication_material 'Olex2 (Dolomanov et al., 2009)'
_computing_structure_refinement 'ShelXL (Sheldrick, 2015)'
_computing_structure_solution 'ShelXT (Sheldrick, 2015)'
_diffrn_ambient_temperature 100(2)
_diffrn_detector 'Bruker APEX2 area detector'
_diffrn_detector_area_resol_mean 7.9
_diffrn_detector_type 'CCD area detector'
_diffrn_measured_fraction_theta_full 0.974
_diffrn_measured_fraction_theta_max 0.961
_diffrn_measurement_device 'three-circle diffractometer'
_diffrn_measurement_device_type 'Bruker SMART APEX2 area detector'
_diffrn_measurement_method '\w and \f scans'
_diffrn_radiation_monochromator 'mirror optics'
_diffrn_radiation_probe x-ray
_diffrn_radiation_type MoK\a
_diffrn_radiation_wavelength 0.71073
_diffrn_reflns_av_R_equivalents 0.0425
_diffrn_reflns_av_unetI/netI 0.0492
_diffrn_reflns_Laue_measured_fraction_full 0.974
_diffrn_reflns_Laue_measured_fraction_max 0.961
_diffrn_reflns_limit_h_max 16
_diffrn_reflns_limit_h_min -16
_diffrn_reflns_limit_k_max 16
_diffrn_reflns_limit_k_min -18
_diffrn_reflns_limit_l_max 18
_diffrn_reflns_limit_l_min -18
_diffrn_reflns_number 31215
_diffrn_reflns_point_group_measured_fraction_full 0.974
_diffrn_reflns_point_group_measured_fraction_max 0.961
_diffrn_reflns_theta_full 26.000
_diffrn_reflns_theta_max 26.504
_diffrn_reflns_theta_min 1.545
_diffrn_source 'microfocus sealed X-ray tube'
_diffrn_source_type 'Incoatec I\ms'
_diffrn_standards_number 0
_exptl_absorpt_coefficient_mu 0.178
_exptl_absorpt_correction_T_min 0
_exptl_absorpt_correction_type multi-scan
_exptl_absorpt_process_details
'SADABS-2004/1 (Bruker,2004) was used for absorption correction. R(int) was 0.0603 before and 0.0346 after correction. The Ratio of minimum to maximum transmission is 0.8379. The \l/2 correction factor is 0.0015.'
_exptl_crystal_density_diffrn 1.275
_exptl_crystal_description block
_exptl_crystal_F_000 1040
_exptl_crystal_size_max 0.17
_exptl_crystal_size_mid 0.14
_exptl_crystal_size_min 0.11
_refine_diff_density_max 0.754
_refine_diff_density_min -0.521
_refine_diff_density_rms 0.057
_refine_ls_extinction_method none
_refine_ls_goodness_of_fit_ref 1.067
_refine_ls_hydrogen_treatment mixed
_refine_ls_matrix_type full
_refine_ls_number_parameters 609
_refine_ls_number_reflns 10050
_refine_ls_number_restraints 0
_refine_ls_restrained_S_all 1.067
_refine_ls_R_factor_all 0.0748
_refine_ls_R_factor_gt 0.0532
_refine_ls_shift/su_max 0.000
_refine_ls_shift/su_mean 0.000
_refine_ls_structure_factor_coef Fsqd
_refine_ls_weighting_details 'w=1/[\s^2^(Fo^2^)+(0.0584P)^2^+1.3697P] where P=(Fo^2^+2Fc^2^)/3'
_refine_ls_weighting_scheme calc
_refine_ls_wR_factor_gt 0.1271
_refine_ls_wR_factor_ref 0.1386
_reflns_Friedel_coverage 0.000
_reflns_number_gt 7423
_reflns_number_total 10050
_reflns_threshold_expression 'I > 2\s(I)'
_cod_data_source_file jo9b00774_si_002.cif
_cod_data_source_block aj_dm_v1
_cod_database_code 4034173
_shelx_shelxl_version_number 2016/4
_shelx_space_group_comment
;
The symmetry employed for this shelxl refinement is uniquely defined
by the following loop, which should always be used as a source of
symmetry information in preference to the above space-group names.
They are only intended as comments.
;
_olex2_refinement_description
;
1. Fixed Uiso
 At 1.2 times of:
  All C(H) groups, All C(H,H) groups
 At 1.5 times of:
  All C(H,H,H) groups
2.a Ternary CH refined with riding coordinates:
 C00P(H00P), C16(H16)
2.b Secondary CH2 refined with riding coordinates:
 C3A(H3AA,H3AB), C3(H3A,H3B)
2.c Idealised Me refined as rotating group:
 C17A(H17A,H17B,H17C), C19A(H19A,H19B,H19C), C15A(H15A,H15B,H15C), C8A(H8AA,
 H8AB,H8AC), C18A(H18A,H18B,H18C), C16A(H16A,H16B,H16C), C11(H11D,H11E,H11F),
 C14A(H14A,H14B,H14C), C10(H10D,H10E,H10F), C11A(H11A,H11B,H11C), C14(H14D,H14E,
 H14F), C01E(H01A,H01B,H01C), C17(H17D,H17E,H17F), C9A(H9AA,H9AB,H9AC),
 C15(H15D,H15E,H15F), C13A(H13A,H13B,H13C), C18(H18D,H18E,H18F), C10A(H10A,H10B,
 H10C), C19(H19D,H19E,H19F), C21(H21A,H21B,H21C), C20(H20A,H20B,H20C), C13(H13D,
 H13E,H13F), C8(H8A,H8B,H8C), C9(H9A,H9B,H9C)
;
_olex2_submission_special_instructions 'No special instructions were received'

loop_
_space_group_symop_operation_xyz
'x, y, z'
'-x, -y, -z'

loop_
_atom_site_label
_atom_site_type_symbol
_atom_site_fract_x
_atom_site_fract_y
_atom_site_fract_z
_atom_site_U_iso_or_equiv
_atom_site_adp_type
_atom_site_occupancy
_atom_site_site_symmetry_order
_atom_site_calc_flag
_atom_site_refinement_flags_posn
S1 S 0.15464(4) 0.79350(5) 0.35480(5) 0.03005(16) Uani 1 1 d .
S2 S 0.42442(5) 0.51289(5) 0.68839(5) 0.02948(16) Uani 1 1 d .
F3 F 0.31264(12) 0.97041(12) 0.43847(12) 0.0468(4) Uani 1 1 d .
F1 F 0.28348(12) 0.88175(14) 0.28001(12) 0.0466(4) Uani 1 1 d .
F2 F 0.17383(13) 0.96355(13) 0.32898(13) 0.0489(4) Uani 1 1 d .
O3 O 0.23524(12) 0.74690(14) 0.37885(14) 0.0341(4) Uani 1 1 d .
F4 F 0.51966(14) 0.61560(15) 0.60396(15) 0.0588(5) Uani 1 1 d .
F5 F 0.44299(13) 0.70047(13) 0.70454(15) 0.0582(5) Uani 1 1 d .
O6 O 0.49774(13) 0.45256(14) 0.67233(14) 0.0354(4) Uani 1 1 d .
N2A N -0.00145(13) 0.47338(14) 0.28498(13) 0.0196(4) Uani 1 1 d .
N2 N 0.72128(13) 0.83572(14) 0.33493(13) 0.0193(4) Uani 1 1 d .
O5 O 0.32733(13) 0.47610(14) 0.60457(15) 0.0403(5) Uani 1 1 d .
N1A N 0.16845(13) 0.51171(14) 0.36365(14) 0.0207(4) Uani 1 1 d .
O2 O 0.07907(13) 0.73810(14) 0.25364(15) 0.0437(5) Uani 1 1 d .
F6 F 0.59310(13) 0.67891(14) 0.76460(15) 0.0642(5) Uani 1 1 d .
N3A N 0.02188(14) 0.27269(14) 0.13224(14) 0.0219(4) Uani 1 1 d .
N3 N 0.57471(14) 0.79726(15) 0.37145(15) 0.0243(4) Uani 1 1 d .
N1 N 0.59098(14) 0.89641(15) 0.17842(14) 0.0228(4) Uani 1 1 d .
O4 O 0.40989(17) 0.54694(18) 0.78669(16) 0.0533(6) Uani 1 1 d .
O1 O 0.10856(15) 0.83621(17) 0.43315(16) 0.0501(5) Uani 1 1 d .
C5A C 0.09036(16) 0.45148(17) 0.27442(16) 0.0191(5) Uani 1 1 d .
C7A C 0.12639(17) 0.57138(17) 0.43278(17) 0.0221(5) Uani 1 1 d .
C1A C 0.10946(17) 0.37217(17) 0.18487(17) 0.0214(5) Uani 1 1 d .
C6A C 0.01995(17) 0.54779(17) 0.38433(17) 0.0218(5) Uani 1 1 d .
C00P C -0.10549(16) 0.43116(17) 0.20035(17) 0.0217(5) Uani 1 1 d .
H00P H -0.091988 0.387843 0.137123 0.026 Uiso 1 1 calc R
C7 C 0.65730(18) 0.79739(18) 0.44504(18) 0.0247(5) Uani 1 1 d .
C6 C 0.74907(17) 0.82121(17) 0.42255(17) 0.0219(5) Uani 1 1 d .
C16 C 0.79572(16) 0.85744(18) 0.27844(17) 0.0226(5) Uani 1 1 d .
H16 H 0.753211 0.868612 0.222245 0.027 Uiso 1 1 calc R
C1 C 0.54113(17) 0.82092(19) 0.21163(18) 0.0241(5) Uani 1 1 d .
C4A C -0.01660(17) 0.23868(18) 0.01974(17) 0.0237(5) Uani 1 1 d .
C12 C 0.57978(17) 1.00117(18) 0.22892(18) 0.0262(5) Uani 1 1 d .
C5 C 0.61422(16) 0.82066(17) 0.30470(17) 0.0212(5) Uani 1 1 d .
C2A C 0.12829(17) 0.40955(18) 0.10190(17) 0.0227(5) Uani 1 1 d .
C17A C -0.14000(18) 0.51795(18) 0.18353(19) 0.0283(5) Uani 1 1 d .
H17A H -0.182449 0.543314 0.227983 0.042 Uiso 1 1 calc GR
H17B H -0.184036 0.491392 0.112599 0.042 Uiso 1 1 calc GR
H17C H -0.075665 0.574874 0.199206 0.042 Uiso 1 1 calc GR
C19A C 0.19457(19) 0.64926(19) 0.53764(18) 0.0303(6) Uani 1 1 d .
H19A H 0.234615 0.615879 0.571341 0.045 Uiso 1 1 calc GR
H19B H 0.148208 0.677534 0.576088 0.045 Uiso 1 1 calc GR
H19C H 0.245682 0.705520 0.534358 0.045 Uiso 1 1 calc GR
C4 C 0.58071(17) 0.84467(18) 0.06807(17) 0.0247(5) Uani 1 1 d .
C3A C 0.02563(18) 0.34169(19) 0.01266(18) 0.0266(5) Uani 1 1 d .
H3AA H 0.041328 0.327398 -0.052069 0.032 Uiso 1 1 calc R
H3AB H -0.029760 0.377629 0.014983 0.032 Uiso 1 1 calc R
C15A C 0.04616(19) 0.25206(19) 0.29109(18) 0.0285(5) Uani 1 1 d .
H15A H 0.117563 0.304553 0.327436 0.043 Uiso 1 1 calc GR
H15B H 0.039329 0.200201 0.317665 0.043 Uiso 1 1 calc GR
H15C H -0.010021 0.285289 0.300638 0.043 Uiso 1 1 calc GR
C8A C 0.14282(19) 0.52467(19) 0.13480(19) 0.0294(5) Uani 1 1 d .
H8AA H 0.077972 0.539429 0.149292 0.044 Uiso 1 1 calc GR
H8AB H 0.154138 0.542759 0.080276 0.044 Uiso 1 1 calc GR
H8AC H 0.205678 0.565747 0.195959 0.044 Uiso 1 1 calc GR
C12A C 0.03299(18) 0.19884(18) 0.17723(18) 0.0244(5) Uani 1 1 d .
C18A C -0.05982(18) 0.59541(19) 0.42458(19) 0.0296(6) Uani 1 1 d .
H18A H -0.067465 0.649063 0.402153 0.044 Uiso 1 1 calc GR
H18B H -0.034229 0.626568 0.498884 0.044 Uiso 1 1 calc GR
H18C H -0.130012 0.541805 0.399081 0.044 Uiso 1 1 calc GR
C16A C -0.19378(17) 0.35985(18) 0.21626(18) 0.0259(5) Uani 1 1 d .
H16A H -0.168630 0.304446 0.224735 0.039 Uiso 1 1 calc GR
H16B H -0.259030 0.329417 0.157158 0.039 Uiso 1 1 calc GR
H16C H -0.210333 0.399948 0.277093 0.039 Uiso 1 1 calc GR
C11 C 0.68560(19) 0.8799(2) 0.04520(19) 0.0300(6) Uani 1 1 d .
H11D H 0.694874 0.948899 0.047464 0.045 Uiso 1 1 calc GR
H11E H 0.681246 0.830644 -0.022410 0.045 Uiso 1 1 calc GR
H11F H 0.747383 0.882671 0.096012 0.045 Uiso 1 1 calc GR
C2 C 0.49644(18) 0.71110(19) 0.11593(19) 0.0297(6) Uani 1 1 d .
C14A C -0.07186(19) 0.10668(19) 0.1292(2) 0.0310(6) Uani 1 1 d .
H14A H -0.133354 0.132438 0.136710 0.047 Uiso 1 1 calc GR
H14B H -0.066969 0.061596 0.163242 0.047 Uiso 1 1 calc GR
H14C H -0.082056 0.067273 0.056959 0.047 Uiso 1 1 calc GR
C10 C 0.48940(19) 0.8547(2) -0.00727(19) 0.0299(6) Uani 1 1 d .
H10D H 0.421125 0.836231 0.006349 0.045 Uiso 1 1 calc GR
H10E H 0.482030 0.807875 -0.076868 0.045 Uiso 1 1 calc GR
H10F H 0.507286 0.926270 0.001067 0.045 Uiso 1 1 calc GR
C11A C -0.14069(17) 0.1987(2) -0.02544(18) 0.0294(6) Uani 1 1 d .
H11A H -0.167461 0.127083 -0.035261 0.044 Uiso 1 1 calc GR
H11B H -0.161927 0.201261 -0.090892 0.044 Uiso 1 1 calc GR
H11C H -0.171691 0.242428 0.021054 0.044 Uiso 1 1 calc GR
C3 C 0.5605(2) 0.73028(19) 0.04841(19) 0.0306(6) Uani 1 1 d .
H3A H 0.519314 0.683851 -0.023801 0.037 Uiso 1 1 calc R
H3B H 0.630182 0.716558 0.064716 0.037 Uiso 1 1 calc R
C14 C 0.65672(19) 1.07942(19) 0.2087(2) 0.0305(6) Uani 1 1 d .
H14D H 0.730623 1.077348 0.230134 0.046 Uiso 1 1 calc GR
H14E H 0.654245 1.149307 0.247093 0.046 Uiso 1 1 calc GR
H14F H 0.634306 1.061441 0.136105 0.046 Uiso 1 1 calc GR
C01E C 0.28343(17) 0.5181(2) 0.38793(19) 0.0313(6) Uani 1 1 d .
H01A H 0.296187 0.473725 0.421401 0.047 Uiso 1 1 calc GR
H01B H 0.328011 0.590003 0.433308 0.047 Uiso 1 1 calc GR
H01C H 0.302602 0.494884 0.325248 0.047 Uiso 1 1 calc GR
C2B C 0.2343(2) 0.9078(2) 0.35118(19) 0.0317(6) Uani 1 1 d .
C17 C 0.89016(18) 0.9562(2) 0.3444(2) 0.0324(6) Uani 1 1 d .
H17D H 0.863922 1.010535 0.384545 0.049 Uiso 1 1 calc GR
H17E H 0.924166 0.978928 0.301128 0.049 Uiso 1 1 calc GR
H17F H 0.943260 0.942950 0.389968 0.049 Uiso 1 1 calc GR
C9A C 0.23125(18) 0.3891(2) 0.07866(19) 0.0284(5) Uani 1 1 d .
H9AA H 0.295080 0.438197 0.136265 0.043 Uiso 1 1 calc GR
H9AB H 0.235523 0.397886 0.017820 0.043 Uiso 1 1 calc GR
H9AC H 0.228499 0.318104 0.067159 0.043 Uiso 1 1 calc GR
C15 C 0.6155(2) 1.03836(19) 0.34428(19) 0.0306(6) Uani 1 1 d .
H15D H 0.563792 0.995484 0.361778 0.046 Uiso 1 1 calc GR
H15E H 0.618031 1.110881 0.377860 0.046 Uiso 1 1 calc GR
H15F H 0.687409 1.032478 0.366864 0.046 Uiso 1 1 calc GR
C13A C 0.13055(19) 0.15821(19) 0.1680(2) 0.0312(6) Uani 1 1 d .
H13A H 0.119704 0.114902 0.096414 0.047 Uiso 1 1 calc GR
H13B H 0.136855 0.116975 0.206088 0.047 Uiso 1 1 calc GR
H13C H 0.196859 0.217017 0.195576 0.047 Uiso 1 1 calc GR
C18 C 0.8321(2) 0.7638(2) 0.22925(19) 0.0326(6) Uani 1 1 d .
H18D H 0.881796 0.755659 0.281884 0.049 Uiso 1 1 calc GR
H18E H 0.868977 0.774206 0.182109 0.049 Uiso 1 1 calc GR
H18F H 0.768892 0.701352 0.192130 0.049 Uiso 1 1 calc GR
C10A C 0.02583(19) 0.15550(19) -0.04611(18) 0.0289(5) Uani 1 1 d .
H10A H 0.105064 0.179472 -0.021860 0.043 Uiso 1 1 calc GR
H10B H 0.000218 0.143690 -0.116947 0.043 Uiso 1 1 calc GR
H10C H -0.000909 0.090650 -0.041259 0.043 Uiso 1 1 calc GR
C19 C 0.86130(19) 0.8361(2) 0.48174(19) 0.0333(6) Uani 1 1 d .
H19D H 0.901493 0.810777 0.434924 0.050 Uiso 1 1 calc GR
H19E H 0.858153 0.797297 0.522436 0.050 Uiso 1 1 calc GR
H19F H 0.897814 0.909951 0.526643 0.050 Uiso 1 1 calc GR
C21 C 0.46141(18) 0.7737(2) 0.3704(2) 0.0349(6) Uani 1 1 d .
H21A H 0.440984 0.710975 0.380322 0.052 Uiso 1 1 calc GR
H21B H 0.414421 0.762647 0.305046 0.052 Uiso 1 1 calc GR
H21C H 0.453443 0.831953 0.425169 0.052 Uiso 1 1 calc GR
C20 C 0.6391(2) 0.7755(2) 0.53061(19) 0.0342(6) Uani 1 1 d .
H20A H 0.610412 0.827105 0.571307 0.051 Uiso 1 1 calc GR
H20B H 0.707679 0.778710 0.573208 0.051 Uiso 1 1 calc GR
H20C H 0.587115 0.706103 0.503600 0.051 Uiso 1 1 calc GR
C13 C 0.46336(19) 1.0063(2) 0.1963(2) 0.0329(6) Uani 1 1 d .
H13D H 0.444247 0.998367 0.126491 0.049 Uiso 1 1 calc GR
H13E H 0.459826 1.073368 0.241633 0.049 Uiso 1 1 calc GR
H13F H 0.412496 0.950401 0.200341 0.049 Uiso 1 1 calc GR
C8 C 0.5141(2) 0.6220(2) 0.1404(2) 0.0383(6) Uani 1 1 d .
H8A H 0.591646 0.635407 0.169453 0.057 Uiso 1 1 calc GR
H8B H 0.484409 0.556886 0.078056 0.057 Uiso 1 1 calc GR
H8C H 0.477378 0.616787 0.189325 0.057 Uiso 1 1 calc GR
C1B C 0.49814(19) 0.6321(2) 0.6904(2) 0.0372(6) Uani 1 1 d .
C9 C 0.37398(19) 0.6868(2) 0.0697(2) 0.0421(7) Uani 1 1 d .
H9A H 0.336289 0.668476 0.113035 0.063 Uiso 1 1 calc GR
H9B H 0.348136 0.628664 0.001865 0.063 Uiso 1 1 calc GR
H9C H 0.359578 0.747963 0.064734 0.063 Uiso 1 1 calc GR
H1A H 0.1754(18) 0.3625(17) 0.2161(16) 0.015(5) Uiso 1 1 d .
H1 H 0.4802(18) 0.8377(17) 0.2356(17) 0.021(6) Uiso 1 1 d .

loop_
_atom_site_aniso_label
_atom_site_aniso_U_11
_atom_site_aniso_U_22
_atom_site_aniso_U_33
_atom_site_aniso_U_23
_atom_site_aniso_U_13
_atom_site_aniso_U_12
S1 0.0214(3) 0.0284(3) 0.0403(4) 0.0135(3) 0.0126(3) 0.0078(2)
S2 0.0250(3) 0.0396(4) 0.0401(4) 0.0268(3) 0.0168(3) 0.0178(3)
F3 0.0475(9) 0.0299(9) 0.0412(9) 0.0114(7) -0.0034(7) -0.0050(7)
F1 0.0438(9) 0.0667(12) 0.0454(10) 0.0352(9) 0.0239(8) 0.0188(8)
F2 0.0554(10) 0.0425(10) 0.0572(11) 0.0277(9) 0.0134(8) 0.0252(8)
O3 0.0255(8) 0.0360(10) 0.0513(12) 0.0267(9) 0.0164(8) 0.0120(8)
F4 0.0613(11) 0.0651(12) 0.0759(13) 0.0530(11) 0.0347(10) 0.0155(9)
F5 0.0458(9) 0.0350(9) 0.0860(14) 0.0240(9) 0.0037(9) 0.0196(8)
O6 0.0309(9) 0.0419(11) 0.0522(12) 0.0302(10) 0.0214(8) 0.0214(8)
N2A 0.0167(8) 0.0196(10) 0.0211(10) 0.0077(8) 0.0058(7) 0.0055(7)
N2 0.0167(8) 0.0217(10) 0.0216(10) 0.0112(8) 0.0056(7) 0.0072(7)
O5 0.0256(9) 0.0398(11) 0.0556(12) 0.0243(10) 0.0081(8) 0.0084(8)
N1A 0.0161(8) 0.0220(10) 0.0214(10) 0.0077(8) 0.0045(7) 0.0054(7)
O2 0.0249(9) 0.0348(11) 0.0504(12) 0.0044(9) 0.0000(8) 0.0070(8)
F6 0.0331(8) 0.0503(11) 0.0824(14) 0.0204(10) -0.0106(9) 0.0060(8)
N3A 0.0206(9) 0.0214(10) 0.0221(10) 0.0083(8) 0.0062(8) 0.0065(8)
N3 0.0192(9) 0.0305(11) 0.0312(11) 0.0206(9) 0.0099(8) 0.0077(8)
N1 0.0239(9) 0.0229(10) 0.0262(10) 0.0137(9) 0.0095(8) 0.0095(8)
O4 0.0629(13) 0.0866(17) 0.0526(13) 0.0476(13) 0.0400(11) 0.0522(13)
O1 0.0462(11) 0.0634(14) 0.0574(13) 0.0289(11) 0.0365(10) 0.0253(10)
C5A 0.0167(10) 0.0198(11) 0.0209(12) 0.0098(10) 0.0056(9) 0.0045(9)
C7A 0.0268(11) 0.0182(12) 0.0208(12) 0.0076(10) 0.0093(9) 0.0061(9)
C1A 0.0174(10) 0.0217(12) 0.0222(12) 0.0063(10) 0.0065(9) 0.0067(9)
C6A 0.0239(11) 0.0204(12) 0.0214(12) 0.0087(10) 0.0092(9) 0.0063(9)
C00P 0.0172(10) 0.0223(12) 0.0210(12) 0.0058(10) 0.0044(9) 0.0060(9)
C7 0.0263(11) 0.0246(13) 0.0272(13) 0.0150(11) 0.0074(10) 0.0103(10)
C6 0.0245(11) 0.0215(12) 0.0202(12) 0.0097(10) 0.0043(9) 0.0097(9)
C16 0.0177(10) 0.0320(13) 0.0256(12) 0.0175(11) 0.0097(9) 0.0104(9)
C1 0.0161(10) 0.0309(14) 0.0297(13) 0.0193(11) 0.0052(9) 0.0064(9)
C4A 0.0222(11) 0.0254(13) 0.0221(12) 0.0077(10) 0.0081(9) 0.0087(10)
C12 0.0238(11) 0.0220(12) 0.0331(14) 0.0117(11) 0.0081(10) 0.0097(10)
C5 0.0178(10) 0.0206(12) 0.0278(12) 0.0135(10) 0.0075(9) 0.0051(9)
C2A 0.0240(11) 0.0242(12) 0.0273(12) 0.0139(10) 0.0140(9) 0.0109(9)
C17A 0.0215(11) 0.0261(13) 0.0335(14) 0.0126(11) 0.0033(10) 0.0065(10)
C19A 0.0321(12) 0.0283(14) 0.0216(13) 0.0063(11) 0.0043(10) 0.0049(11)
C4 0.0242(11) 0.0270(13) 0.0234(12) 0.0133(11) 0.0049(9) 0.0072(10)
C3A 0.0295(12) 0.0297(13) 0.0258(13) 0.0128(11) 0.0131(10) 0.0142(10)
C15A 0.0315(12) 0.0268(13) 0.0310(14) 0.0160(11) 0.0096(10) 0.0105(10)
C8A 0.0349(13) 0.0285(14) 0.0319(14) 0.0158(12) 0.0171(11) 0.0121(11)
C12A 0.0267(11) 0.0236(12) 0.0315(13) 0.0158(11) 0.0138(10) 0.0128(10)
C18A 0.0299(12) 0.0287(14) 0.0279(13) 0.0054(11) 0.0139(10) 0.0131(11)
C16A 0.0190(10) 0.0264(13) 0.0321(13) 0.0125(11) 0.0079(10) 0.0075(9)
C11 0.0337(13) 0.0367(15) 0.0262(13) 0.0164(12) 0.0135(10) 0.0153(11)
C2 0.0277(12) 0.0258(13) 0.0322(14) 0.0171(11) -0.0004(10) 0.0029(10)
C14A 0.0319(12) 0.0239(13) 0.0369(15) 0.0111(11) 0.0144(11) 0.0086(10)
C10 0.0335(13) 0.0300(14) 0.0278(13) 0.0174(12) 0.0041(10) 0.0095(11)
C11A 0.0235(11) 0.0320(14) 0.0222(13) 0.0045(11) 0.0016(9) 0.0076(10)
C3 0.0347(13) 0.0257(13) 0.0260(13) 0.0107(11) 0.0010(10) 0.0090(11)
C14 0.0327(13) 0.0258(13) 0.0360(14) 0.0156(12) 0.0121(11) 0.0100(11)
C01E 0.0174(11) 0.0367(15) 0.0310(14) 0.0094(12) 0.0021(10) 0.0071(10)
C2B 0.0335(13) 0.0314(14) 0.0293(14) 0.0139(12) 0.0074(11) 0.0099(11)
C17 0.0218(11) 0.0363(15) 0.0426(15) 0.0218(13) 0.0118(11) 0.0058(10)
C9A 0.0276(12) 0.0305(14) 0.0315(14) 0.0139(11) 0.0155(10) 0.0108(10)
C15 0.0395(13) 0.0272(14) 0.0335(14) 0.0158(12) 0.0170(11) 0.0167(11)
C13A 0.0311(12) 0.0264(13) 0.0427(15) 0.0184(12) 0.0136(11) 0.0143(11)
C18 0.0320(13) 0.0414(16) 0.0315(14) 0.0163(12) 0.0157(11) 0.0191(12)
C10A 0.0303(12) 0.0263(13) 0.0274(13) 0.0067(11) 0.0129(10) 0.0095(10)
C19 0.0272(12) 0.0486(17) 0.0265(13) 0.0186(13) 0.0044(10) 0.0166(12)
C21 0.0232(12) 0.0497(17) 0.0487(16) 0.0351(14) 0.0176(11) 0.0124(11)
C20 0.0384(14) 0.0420(16) 0.0325(14) 0.0247(13) 0.0152(11) 0.0132(12)
C13 0.0310(12) 0.0339(15) 0.0465(16) 0.0234(13) 0.0181(12) 0.0185(11)
C8 0.0481(15) 0.0226(14) 0.0335(15) 0.0139(12) 0.0003(12) -0.0002(12)
C1B 0.0263(12) 0.0372(16) 0.0491(17) 0.0225(14) 0.0056(12) 0.0115(11)
C9 0.0266(12) 0.0437(17) 0.0425(16) 0.0249(14) -0.0055(11) -0.0102(12)

loop_
_atom_type_symbol
_atom_type_description
_atom_type_scat_dispersion_real
_atom_type_scat_dispersion_imag
_atom_type_scat_source
C C 0.0033 0.0016 'International Tables Vol C Tables 4.2.6.8 and 6.1.1.4'
H H 0.0000 0.0000 'International Tables Vol C Tables 4.2.6.8 and 6.1.1.4'
F F 0.0171 0.0103 'International Tables Vol C Tables 4.2.6.8 and 6.1.1.4'
N N 0.0061 0.0033 'International Tables Vol C Tables 4.2.6.8 and 6.1.1.4'
O O 0.0106 0.0060 'International Tables Vol C Tables 4.2.6.8 and 6.1.1.4'
S S 0.1246 0.1234 'International Tables Vol C Tables 4.2.6.8 and 6.1.1.4'

loop_
_geom_angle_atom_site_label_1
_geom_angle_atom_site_label_2
_geom_angle_atom_site_label_3
_geom_angle
O3 S1 C2B 102.30(11)
O2 S1 O3 115.67(11)
O2 S1 C2B 102.30(12)
O1 S1 O3 115.47(12)
O1 S1 O2 115.14(12)
O1 S1 C2B 103.01(12)
O6 S2 C1B 102.26(11)
O5 S2 O6 115.24(12)
O5 S2 C1B 102.84(12)
O4 S2 O6 115.58(11)
O4 S2 O5 115.13(12)
O4 S2 C1B 102.96(14)
C5A N2A C6A 109.11(17)
C5A N2A C00P 124.42(18)
C6A N2A C00P 126.25(17)
C6 N2 C16 126.11(17)
C5 N2 C6 109.32(18)
C5 N2 C16 124.45(18)
C5A N1A C7A 110.06(17)
C5A N1A C01E 126.96(18)
C7A N1A C01E 122.97(18)
C1A N3A C4A 111.58(17)
C1A N3A C12A 114.17(17)
C12A N3A C4A 122.67(18)
C7 N3 C21 122.77(19)
C5 N3 C7 110.00(18)
C5 N3 C21 127.23(19)
C1 N1 C12 114.23(18)
C1 N1 C4 111.01(18)
C12 N1 C4 123.54(18)
N2A C5A C1A 130.23(19)
N1A C5A N2A 106.97(18)
N1A C5A C1A 122.74(18)
N1A C7A C19A 122.60(19)
C6A C7A N1A 107.06(19)
C6A C7A C19A 130.3(2)
N3A C1A C5A 113.42(17)
N3A C1A C2A 107.19(18)
N3A C1A H1A 109.8(13)
C5A C1A C2A 114.55(18)
C5A C1A H1A 103.0(13)
C2A C1A H1A 108.7(13)
N2A C6A C18A 125.33(19)
C7A C6A N2A 106.78(18)
C7A C6A C18A 127.8(2)
N2A C00P H00P 107.0
N2A C00P C17A 111.27(18)
N2A C00P C16A 111.58(18)
C17A C00P H00P 107.0
C17A C00P C16A 112.56(18)
C16A C00P H00P 107.0
N3 C7 C20 122.7(2)
C6 C7 N3 107.0(2)
C6 C7 C20 130.3(2)
N2 C6 C19 125.3(2)
C7 C6 N2 106.94(18)
C7 C6 C19 127.7(2)
N2 C16 H16 107.0
N2 C16 C17 112.13(19)
N2 C16 C18 110.74(19)
C17 C16 H16 107.0
C17 C16 C18 112.61(18)
C18 C16 H16 107.0
N1 C1 C5 114.97(17)
N1 C1 C2 106.79(19)
N1 C1 H1 111.4(13)
C5 C1 C2 112.95(19)
C5 C1 H1 101.6(13)
C2 C1 H1 109.1(13)
N3A C4A C3A 101.91(17)
N3A C4A C11A 112.79(18)
N3A C4A C10A 116.81(18)
C11A C4A C3A 108.48(19)
C11A C4A C10A 106.79(18)
C10A C4A C3A 109.78(18)
N1 C12 C14 109.57(18)
N1 C12 C15 109.58(19)
N1 C12 C13 114.54(19)
C14 C12 C13 109.05(19)
C15 C12 C14 106.34(19)
C15 C12 C13 107.43(19)
N2 C5 C1 131.14(19)
N3 C5 N2 106.78(19)
N3 C5 C1 121.98(18)
C3A C2A C1A 102.13(17)
C3A C2A C8A 111.70(19)
C3A C2A C9A 112.80(19)
C8A C2A C1A 113.56(18)
C8A C2A C9A 107.99(18)
C9A C2A C1A 108.66(18)
C00P C17A H17A 109.5
C00P C17A H17B 109.5
C00P C17A H17C 109.5
H17A C17A H17B 109.5
H17A C17A H17C 109.5
H17B C17A H17C 109.5
C7A C19A H19A 109.5
C7A C19A H19B 109.5
C7A C19A H19C 109.5
H19A C19A H19B 109.5
H19A C19A H19C 109.5
H19B C19A H19C 109.5
N1 C4 C11 113.33(18)
N1 C4 C10 116.97(19)
N1 C4 C3 101.90(18)
C11 C4 C10 106.22(19)
C11 C4 C3 107.72(19)
C3 C4 C10 110.39(19)
C4A C3A H3AA 110.0
C4A C3A H3AB 110.0
C2A C3A C4A 108.29(19)
C2A C3A H3AA 110.0
C2A C3A H3AB 110.0
H3AA C3A H3AB 108.4
H15A C15A H15B 109.5
H15A C15A H15C 109.5
H15B C15A H15C 109.5
C12A C15A H15A 109.5
C12A C15A H15B 109.5
C12A C15A H15C 109.5
C2A C8A H8AA 109.5
C2A C8A H8AB 109.5
C2A C8A H8AC 109.5
H8AA C8A H8AB 109.5
H8AA C8A H8AC 109.5
H8AB C8A H8AC 109.5
N3A C12A C15A 109.56(18)
N3A C12A C14A 109.62(19)
N3A C12A C13A 114.77(18)
C15A C12A C13A 107.00(19)
C14A C12A C15A 105.96(19)
C14A C12A C13A 109.55(19)
C6A C18A H18A 109.5
C6A C18A H18B 109.5
C6A C18A H18C 109.5
H18A C18A H18B 109.5
H18A C18A H18C 109.5
H18B C18A H18C 109.5
C00P C16A H16A 109.5
C00P C16A H16B 109.5
C00P C16A H16C 109.5
H16A C16A H16B 109.5
H16A C16A H16C 109.5
H16B C16A H16C 109.5
C4 C11 H11D 109.5
C4 C11 H11E 109.5
C4 C11 H11F 109.5
H11D C11 H11E 109.5
H11D C11 H11F 109.5
H11E C11 H11F 109.5
C3 C2 C1 101.42(18)
C3 C2 C8 112.1(2)
C3 C2 C9 113.1(2)
C8 C2 C1 114.0(2)
C8 C2 C9 107.9(2)
C9 C2 C1 108.3(2)
C12A C14A H14A 109.5
C12A C14A H14B 109.5
C12A C14A H14C 109.5
H14A C14A H14B 109.5
H14A C14A H14C 109.5
H14B C14A H14C 109.5
C4 C10 H10D 109.5
C4 C10 H10E 109.5
C4 C10 H10F 109.5
H10D C10 H10E 109.5
H10D C10 H10F 109.5
H10E C10 H10F 109.5
C4A C11A H11A 109.5
C4A C11A H11B 109.5
C4A C11A H11C 109.5
H11A C11A H11B 109.5
H11A C11A H11C 109.5
H11B C11A H11C 109.5
C4 C3 H3A 110.2
C4 C3 H3B 110.2
C2 C3 C4 107.5(2)
C2 C3 H3A 110.2
C2 C3 H3B 110.2
H3A C3 H3B 108.5
C12 C14 H14D 109.5
C12 C14 H14E 109.5
C12 C14 H14F 109.5
H14D C14 H14E 109.5
H14D C14 H14F 109.5
H14E C14 H14F 109.5
N1A C01E H01A 109.5
N1A C01E H01B 109.5
N1A C01E H01C 109.5
H01A C01E H01B 109.5
H01A C01E H01C 109.5
H01B C01E H01C 109.5
F3 C2B S1 112.55(17)
F3 C2B F1 106.0(2)
F3 C2B F2 107.8(2)
F1 C2B S1 111.13(18)
F2 C2B S1 112.38(17)
F2 C2B F1 106.6(2)
C16 C17 H17D 109.5
C16 C17 H17E 109.5
C16 C17 H17F 109.5
H17D C17 H17E 109.5
H17D C17 H17F 109.5
H17E C17 H17F 109.5
C2A C9A H9AA 109.5
C2A C9A H9AB 109.5
C2A C9A H9AC 109.5
H9AA C9A H9AB 109.5
H9AA C9A H9AC 109.5
H9AB C9A H9AC 109.5
C12 C15 H15D 109.5
C12 C15 H15E 109.5
C12 C15 H15F 109.5
H15D C15 H15E 109.5
H15D C15 H15F 109.5
H15E C15 H15F 109.5
C12A C13A H13A 109.5
C12A C13A H13B 109.5
C12A C13A H13C 109.5
H13A C13A H13B 109.5
H13A C13A H13C 109.5
H13B C13A H13C 109.5
C16 C18 H18D 109.5
C16 C18 H18E 109.5
C16 C18 H18F 109.5
H18D C18 H18E 109.5
H18D C18 H18F 109.5
H18E C18 H18F 109.5
C4A C10A H10A 109.5
C4A C10A H10B 109.5
C4A C10A H10C 109.5
H10A C10A H10B 109.5
H10A C10A H10C 109.5
H10B C10A H10C 109.5
C6 C19 H19D 109.5
C6 C19 H19E 109.5
C6 C19 H19F 109.5
H19D C19 H19E 109.5
H19D C19 H19F 109.5
H19E C19 H19F 109.5
N3 C21 H21A 109.5
N3 C21 H21B 109.5
N3 C21 H21C 109.5
H21A C21 H21B 109.5
H21A C21 H21C 109.5
H21B C21 H21C 109.5
C7 C20 H20A 109.5
C7 C20 H20B 109.5
C7 C20 H20C 109.5
H20A C20 H20B 109.5
H20A C20 H20C 109.5
H20B C20 H20C 109.5
C12 C13 H13D 109.5
C12 C13 H13E 109.5
C12 C13 H13F 109.5
H13D C13 H13E 109.5
H13D C13 H13F 109.5
H13E C13 H13F 109.5
C2 C8 H8A 109.5
C2 C8 H8B 109.5
C2 C8 H8C 109.5
H8A C8 H8B 109.5
H8A C8 H8C 109.5
H8B C8 H8C 109.5
F4 C1B S2 111.65(19)
F4 C1B F5 107.2(2)
F4 C1B F6 106.7(2)
F5 C1B S2 112.03(18)
F6 C1B S2 112.01(19)
F6 C1B F5 106.9(2)
C2 C9 H9A 109.5
C2 C9 H9B 109.5
C2 C9 H9C 109.5
H9A C9 H9B 109.5
H9A C9 H9C 109.5
H9B C9 H9C 109.5

loop_
_geom_bond_atom_site_label_1
_geom_bond_atom_site_label_2
_geom_bond_distance
S1 O3 1.4404(17)
S1 O2 1.4393(19)
S1 O1 1.4339(19)
S1 C2B 1.817(3)
S2 O6 1.4451(17)
S2 O5 1.4373(19)
S2 O4 1.437(2)
S2 C1B 1.807(3)
F3 C2B 1.333(3)
F1 C2B 1.343(3)
F2 C2B 1.338(3)
F4 C1B 1.330(3)
F5 C1B 1.341(3)
N2A C5A 1.352(3)
N2A C6A 1.401(3)
N2A C00P 1.495(3)
N2 C6 1.396(3)
N2 C16 1.493(3)
N2 C5 1.346(3)
N1A C5A 1.343(3)
N1A C7A 1.384(3)
N1A C01E 1.473(3)
F6 C1B 1.337(3)
N3A C1A 1.470(3)
N3A C4A 1.503(3)
N3A C12A 1.491(3)
N3 C7 1.385(3)
N3 C5 1.342(3)
N3 C21 1.473(3)
N1 C1 1.472(3)
N1 C12 1.490(3)
N1 C4 1.500(3)
C5A C1A 1.520(3)
C7A C6A 1.355(3)
C7A C19A 1.492(3)
C1A C2A 1.581(3)
C1A H1A 0.97(2)
C6A C18A 1.496(3)
C00P H00P 1.0000
C00P C17A 1.526(3)
C00P C16A 1.528(3)
C7 C6 1.348(3)
C7 C20 1.490(3)
C6 C19 1.495(3)
C16 H16 1.0000
C16 C17 1.520(3)
C16 C18 1.525(3)
C1 C5 1.527(3)
C1 C2 1.586(3)
C1 H1 0.99(2)
C4A C3A 1.551(3)
C4A C11A 1.539(3)
C4A C10A 1.547(3)
C12 C14 1.539(3)
C12 C15 1.535(3)
C12 C13 1.552(3)
C2A C3A 1.524(3)
C2A C8A 1.526(3)
C2A C9A 1.544(3)
C17A H17A 0.9800
C17A H17B 0.9800
C17A H17C 0.9800
C19A H19A 0.9800
C19A H19B 0.9800
C19A H19C 0.9800
C4 C11 1.541(3)
C4 C10 1.549(3)
C4 C3 1.543(3)
C3A H3AA 0.9900
C3A H3AB 0.9900
C15A H15A 0.9800
C15A H15B 0.9800
C15A H15C 0.9800
C15A C12A 1.540(3)
C8A H8AA 0.9800
C8A H8AB 0.9800
C8A H8AC 0.9800
C12A C14A 1.538(3)
C12A C13A 1.547(3)
C18A H18A 0.9800
C18A H18B 0.9800
C18A H18C 0.9800
C16A H16A 0.9800
C16A H16B 0.9800
C16A H16C 0.9800
C11 H11D 0.9800
C11 H11E 0.9800
C11 H11F 0.9800
C2 C3 1.520(4)
C2 C8 1.532(3)
C2 C9 1.540(3)
C14A H14A 0.9800
C14A H14B 0.9800
C14A H14C 0.9800
C10 H10D 0.9800
C10 H10E 0.9800
C10 H10F 0.9800
C11A H11A 0.9800
C11A H11B 0.9800
C11A H11C 0.9800
C3 H3A 0.9900
C3 H3B 0.9900
C14 H14D 0.9800
C14 H14E 0.9800
C14 H14F 0.9800
C01E H01A 0.9800
C01E H01B 0.9800
C01E H01C 0.9800
C17 H17D 0.9800
C17 H17E 0.9800
C17 H17F 0.9800
C9A H9AA 0.9800
C9A H9AB 0.9800
C9A H9AC 0.9800
C15 H15D 0.9800
C15 H15E 0.9800
C15 H15F 0.9800
C13A H13A 0.9800
C13A H13B 0.9800
C13A H13C 0.9800
C18 H18D 0.9800
C18 H18E 0.9800
C18 H18F 0.9800
C10A H10A 0.9800
C10A H10B 0.9800
C10A H10C 0.9800
C19 H19D 0.9800
C19 H19E 0.9800
C19 H19F 0.9800
C21 H21A 0.9800
C21 H21B 0.9800
C21 H21C 0.9800
C20 H20A 0.9800
C20 H20B 0.9800
C20 H20C 0.9800
C13 H13D 0.9800
C13 H13E 0.9800
C13 H13F 0.9800
C8 H8A 0.9800
C8 H8B 0.9800
C8 H8C 0.9800
C9 H9A 0.9800
C9 H9B 0.9800
C9 H9C 0.9800

loop_
_geom_torsion_atom_site_label_1
_geom_torsion_atom_site_label_2
_geom_torsion_atom_site_label_3
_geom_torsion_atom_site_label_4
_geom_torsion
O3 S1 C2B F3 -58.4(2)
O3 S1 C2B F1 60.31(19)
O3 S1 C2B F2 179.63(17)
O6 S2 C1B F4 59.58(19)
O6 S2 C1B F5 179.86(19)
O6 S2 C1B F6 -60.0(2)
N2A C5A C1A N3A -39.6(3)
N2A C5A C1A C2A 83.9(3)
O5 S2 C1B F4 -60.23(19)
O5 S2 C1B F5 60.0(2)
O5 S2 C1B F6 -179.83(19)
N1A C5A C1A N3A 137.0(2)
N1A C5A C1A C2A -99.5(2)
N1A C7A C6A N2A -0.2(2)
N1A C7A C6A C18A -176.5(2)
O2 S1 C2B F3 -178.52(17)
O2 S1 C2B F1 -59.77(18)
O2 S1 C2B F2 59.5(2)
N3A C1A C2A C3A 16.1(2)
N3A C1A C2A C8A 136.51(19)
N3A C1A C2A C9A -103.3(2)
N3A C4A C3A C2A 29.7(2)
N3 C7 C6 N2 0.1(3)
N3 C7 C6 C19 176.8(2)
N1 C1 C5 N2 -35.6(3)
N1 C1 C5 N3 148.5(2)
N1 C1 C2 C3 19.2(2)
N1 C1 C2 C8 139.9(2)
N1 C1 C2 C9 -100.0(2)
N1 C4 C3 C2 33.2(2)
O4 S2 C1B F4 179.81(17)
O4 S2 C1B F5 -59.9(2)
O4 S2 C1B F6 60.2(2)
O1 S1 C2B F3 61.7(2)
O1 S1 C2B F1 -179.55(17)
O1 S1 C2B F2 -60.2(2)
C5A N2A C6A C7A 0.9(2)
C5A N2A C6A C18A 177.3(2)
C5A N2A C00P C17A -118.8(2)
C5A N2A C00P C16A 114.6(2)
C5A N1A C7A C6A -0.6(3)
C5A N1A C7A C19A -177.5(2)
C5A C1A C2A C3A -110.68(19)
C5A C1A C2A C8A 9.7(3)
C5A C1A C2A C9A 129.93(19)
C7A N1A C5A N2A 1.2(2)
C7A N1A C5A C1A -176.2(2)
C1A N3A C4A C3A -19.0(2)
C1A N3A C4A C11A -135.1(2)
C1A N3A C4A C10A 100.6(2)
C1A N3A C12A C15A 53.9(2)
C1A N3A C12A C14A 169.80(18)
C1A N3A C12A C13A -66.4(2)
C1A C2A C3A C4A -28.3(2)
C6A N2A C5A N1A -1.3(2)
C6A N2A C5A C1A 175.8(2)
C6A N2A C00P C17A 55.2(3)
C6A N2A C00P C16A -71.4(3)
C00P N2A C5A N1A 173.59(19)
C00P N2A C5A C1A -9.4(4)
C00P N2A C6A C7A -173.8(2)
C00P N2A C6A C18A 2.6(3)
C7 N3 C5 N2 0.0(3)
C7 N3 C5 C1 176.8(2)
C6 N2 C16 C17 -59.2(3)
C6 N2 C16 C18 67.5(3)
C6 N2 C5 N3 0.1(2)
C6 N2 C5 C1 -176.3(2)
C16 N2 C6 C7 -176.3(2)
C16 N2 C6 C19 6.9(3)
C16 N2 C5 N3 176.32(19)
C16 N2 C5 C1 0.0(4)
C1 N1 C12 C14 166.40(18)
C1 N1 C12 C15 50.1(2)
C1 N1 C12 C13 -70.7(2)
C1 N1 C4 C11 -135.81(19)
C1 N1 C4 C10 100.1(2)
C1 N1 C4 C3 -20.4(2)
C1 C2 C3 C4 -32.3(2)
C4A N3A C1A C5A 129.54(19)
C4A N3A C1A C2A 2.1(2)
C4A N3A C12A C15A -166.01(18)
C4A N3A C12A C14A -50.1(2)
C4A N3A C12A C13A 73.6(3)
C12 N1 C1 C5 -87.7(2)
C12 N1 C1 C2 146.18(18)
C12 N1 C4 C11 82.7(2)
C12 N1 C4 C10 -41.4(3)
C12 N1 C4 C3 -161.81(18)
C5 N2 C6 C7 -0.1(3)
C5 N2 C6 C19 -176.9(2)
C5 N2 C16 C17 125.2(2)
C5 N2 C16 C18 -108.1(2)
C5 N3 C7 C6 -0.1(3)
C5 N3 C7 C20 179.2(2)
C5 C1 C2 C3 -108.1(2)
C5 C1 C2 C8 12.5(3)
C5 C1 C2 C9 132.7(2)
C19A C7A C6A N2A 176.4(2)
C19A C7A C6A C18A 0.1(4)
C4 N1 C1 C5 127.0(2)
C4 N1 C1 C2 0.9(2)
C4 N1 C12 C14 -53.2(3)
C4 N1 C12 C15 -169.56(18)
C4 N1 C12 C13 69.7(3)
C8A C2A C3A C4A -150.05(18)
C12A N3A C1A C5A -86.0(2)
C12A N3A C1A C2A 146.57(17)
C12A N3A C4A C3A -159.99(17)
C12A N3A C4A C11A 83.9(2)
C12A N3A C4A C10A -40.4(3)
C11 C4 C3 C2 152.67(19)
C2 C1 C5 N2 87.3(3)
C2 C1 C5 N3 -88.6(3)
C10 C4 C3 C2 -91.8(2)
C11A C4A C3A C2A 148.86(18)
C01E N1A C5A N2A -177.6(2)
C01E N1A C5A C1A 5.1(3)
C01E N1A C7A C6A 178.3(2)
C01E N1A C7A C19A 1.3(3)
C9A C2A C3A C4A 88.1(2)
C10A C4A C3A C2A -94.8(2)
C21 N3 C7 C6 179.6(2)
C21 N3 C7 C20 -1.0(4)
C21 N3 C5 N2 -179.7(2)
C21 N3 C5 C1 -3.0(4)
C20 C7 C6 N2 -179.1(2)
C20 C7 C6 C19 -2.5(4)
C8 C2 C3 C4 -154.32(19)
C9 C2 C3 C4 83.4(2)
